data_4001058
loop_
_publ_author_name
'Volkringer, Christophe'
'Popov, Dimitry'
'Loiseau, Thierry'
'F\'erey, G\'erard'
'Burghammer, Manfred'
'Riekel, Christian'
'Haouas, Mohamed'
'Taulelle, Francis'

_publ_section_title
;
 Synthesis, Single-Crystal X-ray Microdiffraction, and NMR
 Characterizations of the Giant Pore Metal-Organic Framework Aluminum
 Trimesate MIL-100
;
_journal_issue 24
_journal_name_full 'Chemistry of Materials'
_journal_page_first 5695
_journal_paper_doi 10.1021/cm901983a
_journal_volume 21
_journal_year 2009
_chemical_formula_sum 'C306 H102 Al51 O374'
_chemical_formula_weight 11137.86
_chemical_name_systematic
; 
 ? 
;
_space_group_IT_number 227
_symmetry_cell_setting cubic
_symmetry_space_group_name_Hall '-F 4vw 2vw 3'
_symmetry_space_group_name_H-M 'F d -3 m :2'
_atom_sites_solution_hydrogens geom
_atom_sites_solution_primary direct
_atom_sites_solution_secondary difmap
_audit_creation_method SHELXL-97
_cell_angle_alpha 90.00
_cell_angle_beta 90.00
_cell_angle_gamma 90.00
_cell_formula_units_Z 16
_cell_length_a 71.687(3)
_cell_length_b 71.687(3)
_cell_length_c 71.687(3)
_cell_measurement_reflns_used 5484
_cell_measurement_temperature 100(2)
_cell_measurement_theta_max 26.7
_cell_measurement_theta_min 1.7
_cell_volume 368401(3)
_computing_structure_refinement 'SHELXL-97 (Sheldrick, 1997)'
_computing_structure_solution 'SHELXS-97 (Sheldrick, 1990)'
_diffrn_ambient_temperature 100(2)
_diffrn_measured_fraction_theta_full 0.899
_diffrn_measured_fraction_theta_max 0.899
_diffrn_measurement_device_type 'ESRF ID13 goniometer setup'
_diffrn_measurement_method 'oscillating method'
_diffrn_radiation_monochromator graphite
_diffrn_radiation_source 'fine-focus sealed tube'
_diffrn_radiation_type synchrotron
_diffrn_radiation_wavelength 0.96120
_diffrn_reflns_av_R_equivalents 0.3635
_diffrn_reflns_av_sigmaI/netI 0.1432
_diffrn_reflns_limit_h_max 71
_diffrn_reflns_limit_h_min -66
_diffrn_reflns_limit_k_max 71
_diffrn_reflns_limit_k_min -63
_diffrn_reflns_limit_l_max 71
_diffrn_reflns_limit_l_min -66
_diffrn_reflns_number 110248
_diffrn_reflns_theta_full 28.72
_diffrn_reflns_theta_max 28.72
_diffrn_reflns_theta_min 1.67
_diffrn_standards_interval_count 0
_diffrn_standards_interval_time 0
_diffrn_standards_number 0
_exptl_absorpt_coefficient_mu 0.105
_exptl_absorpt_correction_type none
_exptl_crystal_colour colorless
_exptl_crystal_density_diffrn 0.803
_exptl_crystal_density_method 'not measured'
_exptl_crystal_description polyhedron
_exptl_crystal_F_000 76432
_exptl_crystal_size_max 0.002
_exptl_crystal_size_mid 0.002
_exptl_crystal_size_min 0.002
_refine_diff_density_max 1.015
_refine_diff_density_min -0.594
_refine_diff_density_rms 0.139
_refine_ls_extinction_method none
_refine_ls_goodness_of_fit_ref 1.441
_refine_ls_hydrogen_treatment mixed
_refine_ls_matrix_type full
_refine_ls_number_parameters 554
_refine_ls_number_reflns 7888
_refine_ls_number_restraints 5
_refine_ls_restrained_S_all 1.441
_refine_ls_R_factor_all 0.2279
_refine_ls_R_factor_gt 0.1744
_refine_ls_shift/su_max 3.546
_refine_ls_shift/su_mean 0.206
_refine_ls_structure_factor_coef Fsqd
_refine_ls_weighting_details 'calc w=1/[\s^2^(Fo^2^)+(0.2000P)^2^+0.0000P] where P=(Fo^2^+2Fc^2^)/3'
_refine_ls_weighting_scheme calc
_refine_ls_wR_factor_gt 0.4014
_refine_ls_wR_factor_ref 0.4298
_reflns_number_gt 5267
_reflns_number_total 7888
_reflns_threshold_expression >2sigma(I)
_cod_data_source_file cm901983a_si_001.cif
_cod_data_source_block shelxl
_cod_original_cell_volume 368401(27)
_cod_original_sg_symbol_H-M f_d_-3_m
_cod_database_code 4001058

loop_
_symmetry_equiv_pos_as_xyz
'x, y, z'
'x, -y+1/4, -z+1/4'
'-x+3/4, -y+1/4, z+1/2'
'-x+3/4, y, -z+3/4'
'-y, x+1/4, z+1/4'
'y+3/4, x+1/4, -z+1/2'
'y+3/4, -x, z+3/4'
'-y, -x, -z'
'y, z, x'
'-y+3/4, -z+1/4, x+1/2'
'y, -z+1/4, -x+1/4'
'-y+3/4, z, -x+3/4'
'-z, y+1/4, x+1/4'
'-z, -y, -x'
'z+3/4, -y, x+3/4'
'z+3/4, y+1/4, -x+1/2'
'z, x, y'
'-z+1/4, x+1/2, -y+3/4'
'-z+1/4, -x+1/4, y'
'z, -x+3/4, -y+3/4'
'-x, -z, -y'
'-x, z+3/4, y+3/4'
'x+1/4, -z+1/2, y+3/4'
'x+3/4, z+1/4, -y+1/2'
'x, y+1/2, z+1/2'
'x, -y+3/4, -z+3/4'
'-x+3/4, -y+3/4, z+1'
'-x+3/4, y+1/2, -z+5/4'
'-y, x+3/4, z+3/4'
'y+3/4, x+3/4, -z+1'
'y+3/4, -x+1/2, z+5/4'
'-y, -x+1/2, -z+1/2'
'y, z+1/2, x+1/2'
'-y+3/4, -z+3/4, x+1'
'y, -z+3/4, -x+3/4'
'-y+3/4, z+1/2, -x+5/4'
'-z, y+3/4, x+3/4'
'-z, -y+1/2, -x+1/2'
'z+3/4, -y+1/2, x+5/4'
'z+3/4, y+3/4, -x+1'
'z, x+1/2, y+1/2'
'-z+1/4, x+1, -y+5/4'
'-z+1/4, -x+3/4, y+1/2'
'z, -x+5/4, -y+5/4'
'-x, -z+1/2, -y+1/2'
'-x, z+5/4, y+5/4'
'x+1/4, -z+1, y+5/4'
'x+3/4, z+3/4, -y+1'
'x+1/2, y, z+1/2'
'x+1/2, -y+1/4, -z+3/4'
'-x+5/4, -y+1/4, z+1'
'-x+5/4, y, -z+5/4'
'-y+1/2, x+1/4, z+3/4'
'y+5/4, x+1/4, -z+1'
'y+5/4, -x, z+5/4'
'-y+1/2, -x, -z+1/2'
'y+1/2, z, x+1/2'
'-y+5/4, -z+1/4, x+1'
'y+1/2, -z+1/4, -x+3/4'
'-y+5/4, z, -x+5/4'
'-z+1/2, y+1/4, x+3/4'
'-z+1/2, -y, -x+1/2'
'z+5/4, -y, x+5/4'
'z+5/4, y+1/4, -x+1'
'z+1/2, x, y+1/2'
'-z+3/4, x+1/2, -y+5/4'
'-z+3/4, -x+1/4, y+1/2'
'z+1/2, -x+3/4, -y+5/4'
'-x+1/2, -z, -y+1/2'
'-x+1/2, z+3/4, y+5/4'
'x+3/4, -z+1/2, y+5/4'
'x+5/4, z+1/4, -y+1'
'x+1/2, y+1/2, z'
'x+1/2, -y+3/4, -z+1/4'
'-x+5/4, -y+3/4, z+1/2'
'-x+5/4, y+1/2, -z+3/4'
'-y+1/2, x+3/4, z+1/4'
'y+5/4, x+3/4, -z+1/2'
'y+5/4, -x+1/2, z+3/4'
'-y+1/2, -x+1/2, -z'
'y+1/2, z+1/2, x'
'-y+5/4, -z+3/4, x+1/2'
'y+1/2, -z+3/4, -x+1/4'
'-y+5/4, z+1/2, -x+3/4'
'-z+1/2, y+3/4, x+1/4'
'-z+1/2, -y+1/2, -x'
'z+5/4, -y+1/2, x+3/4'
'z+5/4, y+3/4, -x+1/2'
'z+1/2, x+1/2, y'
'-z+3/4, x+1, -y+3/4'
'-z+3/4, -x+3/4, y'
'z+1/2, -x+5/4, -y+3/4'
'-x+1/2, -z+1/2, -y'
'-x+1/2, z+5/4, y+3/4'
'x+3/4, -z+1, y+3/4'
'x+5/4, z+3/4, -y+1/2'
'-x, -y, -z'
'-x, y-1/4, z-1/4'
'x-3/4, y-1/4, -z-1/2'
'x-3/4, -y, z-3/4'
'y, -x-1/4, -z-1/4'
'-y-3/4, -x-1/4, z-1/2'
'-y-3/4, x, -z-3/4'
'y, x, z'
'-y, -z, -x'
'y-3/4, z-1/4, -x-1/2'
'-y, z-1/4, x-1/4'
'y-3/4, -z, x-3/4'
'z, -y-1/4, -x-1/4'
'z, y, x'
'-z-3/4, y, -x-3/4'
'-z-3/4, -y-1/4, x-1/2'
'-z, -x, -y'
'z-1/4, -x-1/2, y-3/4'
'z-1/4, x-1/4, -y'
'-z, x-3/4, y-3/4'
'x, z, y'
'x, -z-3/4, -y-3/4'
'-x-1/4, z-1/2, -y-3/4'
'-x-3/4, -z-1/4, y-1/2'
'-x, -y+1/2, -z+1/2'
'-x, y+1/4, z+1/4'
'x-3/4, y+1/4, -z'
'x-3/4, -y+1/2, z-1/4'
'y, -x+1/4, -z+1/4'
'-y-3/4, -x+1/4, z'
'-y-3/4, x+1/2, -z-1/4'
'y, x+1/2, z+1/2'
'-y, -z+1/2, -x+1/2'
'y-3/4, z+1/4, -x'
'-y, z+1/4, x+1/4'
'y-3/4, -z+1/2, x-1/4'
'z, -y+1/4, -x+1/4'
'z, y+1/2, x+1/2'
'-z-3/4, y+1/2, -x-1/4'
'-z-3/4, -y+1/4, x'
'-z, -x+1/2, -y+1/2'
'z-1/4, -x, y-1/4'
'z-1/4, x+1/4, -y+1/2'
'-z, x-1/4, y-1/4'
'x, z+1/2, y+1/2'
'x, -z-1/4, -y-1/4'
'-x-1/4, z, -y-1/4'
'-x-3/4, -z+1/4, y'
'-x+1/2, -y, -z+1/2'
'-x+1/2, y-1/4, z+1/4'
'x-1/4, y-1/4, -z'
'x-1/4, -y, z-1/4'
'y+1/2, -x-1/4, -z+1/4'
'-y-1/4, -x-1/4, z'
'-y-1/4, x, -z-1/4'
'y+1/2, x, z+1/2'
'-y+1/2, -z, -x+1/2'
'y-1/4, z-1/4, -x'
'-y+1/2, z-1/4, x+1/4'
'y-1/4, -z, x-1/4'
'z+1/2, -y-1/4, -x+1/4'
'z+1/2, y, x+1/2'
'-z-1/4, y, -x-1/4'
'-z-1/4, -y-1/4, x'
'-z+1/2, -x, -y+1/2'
'z+1/4, -x-1/2, y-1/4'
'z+1/4, x-1/4, -y+1/2'
'-z+1/2, x-3/4, y-1/4'
'x+1/2, z, y+1/2'
'x+1/2, -z-3/4, -y-1/4'
'-x+1/4, z-1/2, -y-1/4'
'-x-1/4, -z-1/4, y'
'-x+1/2, -y+1/2, -z'
'-x+1/2, y+1/4, z-1/4'
'x-1/4, y+1/4, -z-1/2'
'x-1/4, -y+1/2, z-3/4'
'y+1/2, -x+1/4, -z-1/4'
'-y-1/4, -x+1/4, z-1/2'
'-y-1/4, x+1/2, -z-3/4'
'y+1/2, x+1/2, z'
'-y+1/2, -z+1/2, -x'
'y-1/4, z+1/4, -x-1/2'
'-y+1/2, z+1/4, x-1/4'
'y-1/4, -z+1/2, x-3/4'
'z+1/2, -y+1/4, -x-1/4'
'z+1/2, y+1/2, x'
'-z-1/4, y+1/2, -x-3/4'
'-z-1/4, -y+1/4, x-1/2'
'-z+1/2, -x+1/2, -y'
'z+1/4, -x, y-3/4'
'z+1/4, x+1/4, -y'
'-z+1/2, x-1/4, y-3/4'
'x+1/2, z+1/2, y'
'x+1/2, -z-1/4, -y-3/4'
'-x+1/4, z, -y-3/4'
'-x-1/4, -z+1/4, y-1/2'

loop_
_atom_site_label
_atom_site_type_symbol
_atom_site_fract_x
_atom_site_fract_y
_atom_site_fract_z
_atom_site_U_iso_or_equiv
_atom_site_adp_type
_atom_site_occupancy
_atom_site_symmetry_multiplicity
_atom_site_calc_flag
_atom_site_refinement_flags
C1 C 0.4105(3) 0.5774(2) 0.9609(2) 0.057(4) Uani 1 1 d .
C2 C 0.4165(2) 0.5785(2) 0.9402(2) 0.062(5) Uani 1 1 d .
C3 C 0.4353(2) 0.5757(3) 0.9353(2) 0.065(6) Uani 1 2 d S
H3 H 0.4443 0.5721 0.9443 0.078 Uiso 1 2 calc SR
C4 C 0.4027(2) 0.5849(2) 0.9272(2) 0.058(4) Uani 1 1 d .
H4 H 0.3902 0.5872 0.9311 0.070 Uiso 1 1 calc R
C5 C 0.4083(2) 0.5877(3) 0.9083(2) 0.053(6) Uani 1 2 d S
C6 C 0.3944(2) 0.5958(3) 0.8944(2) 0.044(5) Uani 1 2 d S
C7 C 0.3903(2) 0.55502(19) 1.0052(2) 0.044(4) Uani 1 1 d .
C8 C 0.38002(18) 0.54105(19) 1.01741(19) 0.043(4) Uani 1 1 d .
C9 C 0.36088(17) 0.54178(18) 1.01783(17) 0.036(3) Uani 1 1 d .
H9 H 0.3545 0.5501 1.0097 0.043 Uiso 1 1 calc R
C10 C 0.3896(3) 0.52924(19) 1.02924(19) 0.044(5) Uani 1 2 d S
H10 H 0.4029 0.5292 1.0292 0.052 Uiso 1 2 calc SR
C11 C 0.3504(2) 0.53023(19) 1.03023(19) 0.032(4) Uani 1 2 d S
C12 C 0.3298(2) 0.53253(17) 1.03253(17) 0.028(4) Uani 1 2 d S
C13 C 0.41308(18) 0.6873(2) 0.9533(2) 0.038(3) Uani 1 1 d .
C14 C 0.40051(17) 0.67028(18) 0.95173(19) 0.037(3) Uani 1 1 d .
C15 C 0.4346(2) 0.6676(2) 0.89119(18) 0.047(4) Uani 1 1 d .
H15 H 0.4249 0.6766 0.8914 0.056 Uiso 1 1 calc R
C16 C 0.43288(19) 0.6503(2) 0.8814(2) 0.048(4) Uani 1 1 d .
C17 C 0.44753(19) 0.6381(2) 0.8803(2) 0.052(4) Uani 1 1 d .
H17 H 0.4464 0.6271 0.8730 0.062 Uiso 1 1 calc R
C18 C 0.39007(18) 0.64158(18) 0.96419(17) 0.036(3) Uani 1 1 d .
C19 C 0.4000(2) 0.65755(18) 0.96625(18) 0.040(4) Uani 1 1 d .
H19 H 0.4066 0.6600 0.9775 0.048 Uiso 1 1 calc R
C20 C 0.2792(3) 0.52109(19) 1.02109(19) 0.039(5) Uani 1 2 d S
C21 C 0.2622(2) 0.51136(19) 1.01136(19) 0.037(5) Uani 1 2 d S
C22 C 0.25450(17) 0.5191(2) 0.99550(17) 0.033(5) Uani 1 2 d S
H22 H 0.2601 0.5297 0.9899 0.039 Uiso 1 2 calc SR
C23 C 0.26506(18) 0.57536(17) 1.0338(2) 0.033(3) Uani 1 1 d .
C24 C 0.24612(18) 0.58014(18) 1.02815(18) 0.037(3) Uani 1 1 d .
C25 C 0.24067(19) 0.5777(3) 1.00933(19) 0.046(5) Uani 1 2 d S
H25 H 0.2498 0.5745 1.0002 0.055 Uiso 1 2 calc SR
C26 C 0.23222(17) 0.58532(18) 1.04088(18) 0.036(3) Uani 1 1 d .
H26 H 0.2355 0.5869 1.0536 0.043 Uiso 1 1 calc R
C27 C 0.21428(19) 0.5881(2) 1.03572(19) 0.036(5) Uani 1 2 d S
C28 C 0.20008(19) 0.5914(2) 1.04992(19) 0.034(5) Uani 1 2 d S
C29 C 0.1289(2) 0.58020(16) 1.08020(16) 0.030(4) Uani 1 2 d S
C30 C 0.1107(2) 0.58730(17) 1.08730(17) 0.034(4) Uani 1 2 d S
C31 C 0.10308(19) 0.5790(3) 1.10308(19) 0.043(5) Uani 1 2 d S
H31 H 0.1084 0.5681 1.1084 0.051 Uiso 1 2 calc SR
C32 C 0.3925(2) 0.6278(2) 0.9791(2) 0.049(4) Uani 1 1 d .
C33 C 0.4137(2) 0.6456(2) 0.87311(19) 0.046(4) Uani 1 1 d .
Al1 Al 0.16073(5) 0.58927(5) 1.05788(7) 0.0319(14) Uani 1 2 d S
Al2 Al 0.38424(6) 0.58949(6) 0.98754(5) 0.0413(12) Uani 1 1 d .
Al3 Al 0.39054(6) 0.61563(8) 0.85946(6) 0.0442(16) Uani 1 2 d S
Al4 Al 0.29840(5) 0.55590(5) 1.02454(5) 0.0285(10) Uani 1 1 d .
Al5 Al 0.42441(6) 0.57559(6) 1.0000 0.0511(18) Uani 1 2 d S
Al6 Al 0.3750 0.65435(12) 0.8750 0.041(2) Uani 1 4 d S
Al7 Al 0.28606(7) 0.56621(5) 1.06621(5) 0.0346(14) Uani 1 2 d S
O1 O 0.14970(12) 0.60030(12) 1.03546(18) 0.051(4) Uani 1 2 d S
O2 O 0.17121(14) 0.57879(14) 1.07879(14) 0.029(5) Uani 1 6 d S
O3 O 0.18337(13) 0.59244(13) 1.04472(12) 0.045(2) Uani 1 1 d .
O4 O 0.13598(12) 0.58863(13) 1.06662(12) 0.046(2) Uani 1 1 d .
O5 O 0.29426(15) 0.54865(11) 1.04865(11) 0.032(3) Uani 1 2 d S
O6 O 0.30281(12) 0.56335(11) 0.99908(11) 0.038(2) Uani 1 1 d .
O7 O 0.28515(12) 0.53555(12) 1.01353(11) 0.037(2) Uani 1 1 d .
O8 O 0.31154(12) 0.57788(12) 1.03128(13) 0.039(2) Uani 1 1 d .
O9 O 0.32214(11) 0.54402(12) 1.02230(11) 0.035(2) Uani 1 1 d .
O10 O 0.27596(11) 0.56929(12) 1.02189(12) 0.038(2) Uani 1 1 d .
O11 O 0.36047(14) 0.58518(14) 0.97441(12) 0.057(3) Uani 1 1 d D
O12 O 0.40650(12) 0.59350(12) 1.0000 0.042(3) Uani 1 2 d S
O13 O 0.38254(16) 0.61332(14) 0.97692(13) 0.059(3) Uani 1 1 d .
O14 O 0.38026(14) 0.56526(14) 0.99570(15) 0.057(3) Uani 1 1 d .
O15 O 0.39473(17) 0.58219(15) 0.96469(13) 0.062(3) Uani 1 1 d .
O16 O 0.36942(14) 0.59719(15) 1.00763(13) 0.056(3) Uani 1 1 d .
O17 O 0.3750 0.6290(3) 0.8750 0.049(5) Uani 1 4 d S
O18 O 0.40698(13) 0.6018(2) 0.84302(13) 0.061(4) Uani 1 2 d SD
O19 O 0.41227(13) 0.62994(15) 0.86487(14) 0.057(3) Uani 1 1 d .
O20 O 0.39992(13) 0.59911(14) 0.87808(15) 0.061(3) Uani 1 1 d .
O21 O 0.42263(14) 0.57143(13) 0.97254(15) 0.054(3) Uani 1 1 d .
O22 O 0.44487(13) 0.59218(14) 0.99401(14) 0.054(3) Uani 1 1 d .
O23 O 0.44310(13) 0.55690(13) 1.0000 0.080(5) Uani 1 2 d SD
O24 O 0.40073(14) 0.65698(14) 0.87609(15) 0.059(3) Uani 1 1 d .
O25 O 0.3750 0.6816(3) 0.8750 0.058(6) Uani 1 4 d S
O26 O 0.41500(13) 0.69717(14) 0.93986(15) 0.057(3) Uani 1 1 d .
O27 O 0.26805(13) 0.57636(14) 1.05120(13) 0.057(3) Uani 1 1 d .
O28 O 0.27675(18) 0.58489(13) 1.08489(13) 0.055(4) Uani 1 2 d S
W1 O 0.2816(5) 0.5537(8) 0.9684(5) 0.157(18) Uiso 0.50 2 d SP
W2 O 0.2784(6) 0.5751(9) 0.9716(6) 0.18(2) Uiso 0.50 2 d SP
W3 O 0.1343(6) 0.6343(6) 1.0338(10) 0.41(4) Uiso 1 2 d S
W4 O 0.4693(8) 0.5485(12) 0.9693(8) 0.43(4) Uiso 1 2 d S
W5 O 0.2487(7) 0.5854(7) 1.1077(7) 0.44(3) Uiso 1 1 d .
W6 O 0.4042(8) 0.7041(8) 0.8817(8) 0.49(4) Uiso 1 1 d .
W7 O 0.3532(9) 0.5787(9) 0.9377(4) 0.54(4) Uiso 1 1 d D
W8 O 0.3260(4) 0.5922(9) 0.9864(9) 0.53(4) Uiso 1 1 d D
W9 O 0.4083(9) 0.6027(10) 0.8054(3) 0.57(4) Uiso 1 1 d D
W10 O 0.4809(8) 0.571(2) 1.006(2) 0.45(11) Uiso 1 1 d D
W11 O 0.438(2) 0.5174(6) 0.992(2) 0.84(11) Uiso 1 1 d D

loop_
_atom_site_aniso_label
_atom_site_aniso_U_11
_atom_site_aniso_U_22
_atom_site_aniso_U_33
_atom_site_aniso_U_23
_atom_site_aniso_U_13
_atom_site_aniso_U_12
C1 0.059(12) 0.051(10) 0.062(12) 0.011(9) -0.003(11) -0.015(9)
C2 0.058(11) 0.098(13) 0.031(9) 0.017(8) 0.027(8) 0.007(10)
C3 0.062(10) 0.070(16) 0.062(10) -0.003(9) 0.025(13) -0.003(9)
C4 0.059(10) 0.067(11) 0.048(10) 0.014(8) 0.008(9) -0.004(8)
C5 0.053(9) 0.053(14) 0.053(9) 0.019(9) 0.019(11) 0.019(9)
C6 0.051(8) 0.030(12) 0.051(8) 0.005(7) 0.009(12) 0.005(7)
C7 0.048(11) 0.032(9) 0.053(10) 0.017(8) 0.015(8) -0.001(8)
C8 0.032(9) 0.044(9) 0.054(9) 0.019(7) 0.003(7) 0.012(7)
C9 0.023(8) 0.052(9) 0.032(8) 0.014(7) -0.002(6) 0.018(6)
C10 0.036(12) 0.048(8) 0.048(8) 0.017(11) -0.006(7) -0.006(7)
C11 0.021(10) 0.038(7) 0.038(7) 0.020(9) 0.005(6) 0.005(6)
C12 0.018(10) 0.033(7) 0.033(7) 0.002(10) -0.004(6) -0.004(6)
C13 0.032(8) 0.050(10) 0.032(9) -0.008(8) 0.007(7) 0.000(7)
C14 0.026(8) 0.046(9) 0.040(9) -0.008(7) -0.010(7) 0.003(7)
C15 0.053(10) 0.049(10) 0.038(8) -0.004(7) -0.011(7) 0.004(8)
C16 0.036(9) 0.051(10) 0.058(10) -0.008(8) -0.023(7) 0.016(8)
C17 0.051(10) 0.050(10) 0.055(10) -0.029(8) -0.025(8) 0.020(8)
C18 0.041(8) 0.038(9) 0.027(8) 0.017(7) 0.005(7) -0.005(7)
C19 0.055(9) 0.033(9) 0.031(8) 0.007(7) 0.004(7) 0.012(8)
C20 0.026(11) 0.045(8) 0.045(8) -0.001(11) 0.005(7) 0.005(7)
C21 0.030(11) 0.040(7) 0.040(7) 0.015(10) 0.002(6) 0.002(6)
C22 0.033(7) 0.032(11) 0.033(7) 0.017(6) -0.005(9) -0.017(6)
C23 0.027(8) 0.026(8) 0.045(10) -0.001(7) -0.007(8) 0.009(6)
C24 0.035(8) 0.039(8) 0.038(9) 0.005(7) 0.002(7) -0.004(7)
C25 0.036(7) 0.065(15) 0.036(7) -0.005(7) 0.004(10) 0.005(7)
C26 0.024(8) 0.052(9) 0.031(8) -0.013(7) -0.006(6) -0.006(7)
C27 0.045(8) 0.017(10) 0.045(8) -0.012(6) -0.011(11) 0.012(6)
C28 0.028(7) 0.044(12) 0.028(7) 0.000(7) -0.009(10) 0.000(7)
C29 0.024(11) 0.033(7) 0.033(7) -0.005(10) -0.006(6) -0.006(6)
C30 0.027(11) 0.037(7) 0.037(7) 0.003(9) 0.005(6) 0.005(6)
C31 0.038(8) 0.051(13) 0.038(8) -0.010(7) 0.007(10) -0.010(7)
C32 0.054(10) 0.041(10) 0.050(11) 0.009(8) 0.022(9) -0.006(8)
C33 0.057(11) 0.047(11) 0.033(9) 0.003(8) 0.007(8) -0.003(9)
Al1 0.031(2) 0.031(2) 0.034(3) -0.0097(18) 0.0097(18) 0.003(2)
Al2 0.052(3) 0.040(3) 0.032(2) 0.0135(19) 0.017(2) -0.001(2)
Al3 0.042(2) 0.050(4) 0.042(2) -0.002(2) -0.005(3) 0.002(2)
Al4 0.020(2) 0.034(2) 0.032(2) 0.0028(17) -0.0024(17) 0.0000(17)
Al5 0.040(2) 0.040(2) 0.073(5) 0.026(2) 0.026(2) 0.003(3)
Al6 0.035(3) 0.053(6) 0.035(3) 0.000 0.002(4) 0.000
Al7 0.028(3) 0.038(2) 0.038(2) 0.003(3) -0.0033(18) -0.0033(18)
O1 0.052(5) 0.052(5) 0.048(9) 0.000(5) 0.000(5) 0.009(7)
O2 0.029(5) 0.029(5) 0.029(5) -0.008(5) 0.008(5) 0.008(5)
O3 0.040(6) 0.063(7) 0.033(6) -0.003(5) 0.015(4) 0.003(5)
O4 0.036(5) 0.058(6) 0.044(6) 0.010(5) 0.014(5) 0.005(5)
O5 0.022(7) 0.037(4) 0.037(4) 0.001(6) 0.002(4) 0.002(4)
O6 0.050(6) 0.035(5) 0.029(5) 0.005(4) 0.001(4) 0.002(4)
O7 0.048(6) 0.033(5) 0.031(5) 0.005(4) -0.005(4) -0.018(5)
O8 0.041(6) 0.037(5) 0.039(6) -0.004(5) 0.005(4) -0.007(4)
O9 0.028(5) 0.042(5) 0.035(5) 0.015(4) 0.001(4) 0.006(4)
O10 0.024(5) 0.047(6) 0.043(6) 0.004(5) -0.001(5) 0.008(4)
O11 0.075(7) 0.067(7) 0.029(5) 0.011(5) 0.002(5) -0.005(6)
O12 0.044(5) 0.044(5) 0.038(8) 0.021(4) 0.021(4) 0.006(6)
O13 0.088(8) 0.048(7) 0.040(6) 0.016(5) -0.011(5) -0.005(6)
O14 0.054(7) 0.044(6) 0.073(7) 0.037(6) 0.003(6) -0.004(5)
O15 0.064(8) 0.083(8) 0.038(6) -0.004(5) 0.024(6) 0.001(6)
O16 0.060(7) 0.078(7) 0.029(6) -0.029(6) 0.010(5) -0.011(6)
O17 0.039(7) 0.069(13) 0.039(7) 0.000 0.023(9) 0.000
O18 0.047(5) 0.087(11) 0.047(5) 0.000(6) 0.006(7) 0.000(6)
O19 0.049(6) 0.060(7) 0.061(7) -0.017(6) -0.011(5) 0.004(5)
O20 0.051(6) 0.069(7) 0.062(8) 0.005(6) 0.003(5) 0.013(5)
O21 0.046(6) 0.047(6) 0.070(7) 0.004(5) 0.034(6) -0.003(5)
O22 0.052(6) 0.034(7) 0.078(8) 0.016(5) 0.030(6) -0.003(5)
O23 0.048(6) 0.048(6) 0.144(15) 0.037(7) 0.037(7) 0.009(7)
O24 0.050(7) 0.040(6) 0.086(8) -0.010(6) -0.008(6) 0.011(5)
O25 0.062(8) 0.049(12) 0.062(8) 0.000 -0.021(11) 0.000
O26 0.054(7) 0.063(7) 0.054(7) 0.025(6) -0.013(5) -0.022(5)
O27 0.053(7) 0.086(8) 0.030(6) -0.010(5) -0.015(5) 0.038(6)
O28 0.046(8) 0.060(6) 0.060(6) -0.004(7) 0.007(5) 0.007(5)

loop_
_atom_type_symbol
_atom_type_description
_atom_type_scat_dispersion_real
_atom_type_scat_dispersion_imag
_atom_type_scat_source
C C 0.0033 0.0016 'International Tables Vol C Tables 4.2.6.8 and 6.1.1.4'
Al Al 0.0645 0.0514 'International Tables Vol C Tables 4.2.6.8 and 6.1.1.4'
O O 0.0106 0.0060 'International Tables Vol C Tables 4.2.6.8 and 6.1.1.4'
H H 0.0000 0.0000 'International Tables Vol C Tables 4.2.6.8 and 6.1.1.4'

loop_
_geom_angle_atom_site_label_1
_geom_angle_atom_site_label_2
_geom_angle_atom_site_label_3
_geom_angle
_geom_angle_site_symmetry_1
_geom_angle_site_symmetry_3
O15 C1 O21 125.4(16) . .
O15 C1 C2 117.8(15) . .
O21 C1 C2 116.8(17) . .
C3 C2 C4 123.2(15) . .
C3 C2 C1 120.0(16) . .
C4 C2 C1 116.2(14) . .
C2 C3 C2 117(2) . 158_455
C5 C4 C2 117.8(15) . .
C4 C5 C4 121(2) . 158_455
C4 C5 C6 119.2(10) . .
C4 C5 C6 119.8(10) 158_455 .
O20 C6 O20 123.5(19) 158_455 .
O20 C6 C5 118.6(9) 158_455 .
O20 C6 C5 117.9(9) . .
O14 C7 O22 127.0(12) . 8_667
O14 C7 C8 115.3(13) . .
O22 C7 C8 117.6(13) 8_667 .
C9 C8 C10 120.5(13) . .
C9 C8 C7 118.2(12) . .
C10 C8 C7 121.0(13) . .
C8 C9 C11 121.1(12) . .
C8 C10 C8 120.3(18) 141_545 .
C9 C11 C9 116.6(15) . 141_545
C9 C11 C12 121.6(7) . .
C9 C11 C12 121.4(7) 141_545 .
O9 C12 O9 127.0(15) . 141_545
O9 C12 C11 116.4(8) . .
O9 C12 C11 116.6(8) 141_545 .
O26 C13 O8 126.3(12) . 8_667
O26 C13 C14 118.6(13) . .
O8 C13 C14 114.8(13) 8_667 .
C19 C14 C15 123.6(13) . 158_455
C19 C14 C13 119.1(12) . .
C15 C14 C13 117.1(13) 158_455 .
C14 C15 C16 115.0(13) 158_455 .
C17 C16 C15 121.1(12) . .
C17 C16 C33 121.6(13) . .
C15 C16 C33 117.1(12) . .
C16 C17 C18 120.6(12) . 158_455
C19 C18 C17 120.3(12) . 158_455
C19 C18 C32 115.2(13) . .
C17 C18 C32 123.9(13) 158_455 .
C18 C19 C14 119.1(13) . .
O7 C20 O7 127.5(18) 141_545 .
O7 C20 C21 116.1(9) 141_545 .
O7 C20 C21 116.3(9) . .
C22 C21 C22 119.7(18) 43_655 .
C22 C21 C20 120.5(9) 43_655 .
C22 C21 C20 119.8(9) . .
C21 C22 C21 120.3(18) . 36_545
O10 C23 O27 126.4(12) . .
O10 C23 C24 118.6(12) . .
O27 C23 C24 114.7(13) . .
C26 C24 C25 117.1(12) . .
C26 C24 C23 122.9(12) . .
C25 C24 C23 119.6(13) . .
C24 C25 C24 120.9(17) 111_757 .
C27 C26 C24 122.5(13) . .
C26 C27 C26 119.9(18) 111_757 .
C26 C27 C28 119.7(9) 111_757 .
C26 C27 C28 119.8(9) . .
O3 C28 O3 124.0(17) 111_757 .
O3 C28 C27 117.9(9) 111_757 .
O3 C28 C27 118.1(9) . .
O4 C29 O4 125.7(17) 141_545 .
O4 C29 C30 117.2(8) 141_545 .
O4 C29 C30 117.0(8) . .
C31 C30 C31 123(2) 41_455 .
C31 C30 C29 118.5(10) 41_455 .
C31 C30 C29 118.3(10) . .
C30 C31 C30 117(2) . 81_446
O16 C32 O13 124.8(13) 8_667 .
O16 C32 C18 122.0(14) 8_667 .
O13 C32 C18 113.3(15) . .
O24 C33 O19 126.5(14) . .
O24 C33 C16 117.0(13) . .
O19 C33 C16 116.4(14) . .
O2 Al1 O4 96.0(5) . .
O2 Al1 O4 96.0(5) . 150_665
O4 Al1 O4 86.3(6) . 150_665
O2 Al1 O3 96.0(5) . .
O4 Al1 O3 168.0(5) . .
O4 Al1 O3 91.8(4) 150_665 .
O2 Al1 O3 96.0(5) . 150_665
O4 Al1 O3 91.8(4) . 150_665
O4 Al1 O3 168.0(5) 150_665 150_665
O3 Al1 O3 87.6(6) . 150_665
O2 Al1 O1 179.4(8) . .
O4 Al1 O1 84.4(4) . .
O4 Al1 O1 84.4(4) 150_665 .
O3 Al1 O1 83.6(4) . .
O3 Al1 O1 83.6(4) 150_665 .
O12 Al2 O14 97.2(4) . .
O12 Al2 O13 96.3(4) . .
O14 Al2 O13 166.3(5) . .
O12 Al2 O16 94.1(4) . .
O14 Al2 O16 86.9(5) . .
O13 Al2 O16 90.4(5) . .
O12 Al2 O15 96.8(5) . .
O14 Al2 O15 94.4(5) . .
O13 Al2 O15 85.7(5) . .
O16 Al2 O15 168.7(6) . .
O12 Al2 O11 179.7(4) . .
O14 Al2 O11 82.6(5) . .
O13 Al2 O11 83.9(5) . .
O16 Al2 O11 85.6(4) . .
O15 Al2 O11 83.4(5) . .
O17 Al3 O19 95.2(5) . .
O17 Al3 O19 95.3(5) . 111_757
O19 Al3 O19 92.5(7) . 111_757
O17 Al3 O20 96.4(5) . .
O19 Al3 O20 84.5(4) . .
O19 Al3 O20 168.2(6) 111_757 .
O17 Al3 O20 96.4(5) . 111_757
O19 Al3 O20 168.2(6) . 111_757
O19 Al3 O20 84.5(4) 111_757 111_757
O20 Al3 O20 96.2(7) . 111_757
O17 Al3 O18 179.5(8) . .
O19 Al3 O18 84.4(5) . .
O19 Al3 O18 84.4(5) 111_757 .
O20 Al3 O18 83.9(5) . .
O20 Al3 O18 83.9(5) 111_757 .
O5 Al4 O10 95.8(4) . .
O5 Al4 O8 94.3(5) . .
O10 Al4 O8 91.5(4) . .
O5 Al4 O9 95.6(4) . .
O10 Al4 O9 168.6(4) . .
O8 Al4 O9 87.1(4) . .
O5 Al4 O7 95.3(4) . .
O10 Al4 O7 85.6(4) . .
O8 Al4 O7 170.1(4) . .
O9 Al4 O7 93.9(4) . .
O5 Al4 O6 179.6(5) . .
O10 Al4 O6 84.5(4) . .
O8 Al4 O6 86.0(4) . .
O9 Al4 O6 84.1(4) . .
O7 Al4 O6 84.4(4) . .
O12 Al5 O23 179.963(4) . .
O12 Al5 O22 95.8(3) . 8_667
O23 Al5 O22 84.2(3) . 8_667
O12 Al5 O22 95.8(3) . .
O23 Al5 O22 84.1(3) . .
O22 Al5 O22 168.3(7) 8_667 .
O12 Al5 O21 93.5(4) . 8_667
O23 Al5 O21 86.5(4) . 8_667
O22 Al5 O21 85.5(4) 8_667 8_667
O22 Al5 O21 93.8(4) . 8_667
O12 Al5 O21 93.5(4) . .
O23 Al5 O21 86.5(4) . .
O22 Al5 O21 93.8(4) 8_667 .
O22 Al5 O21 85.5(4) . .
O21 Al5 O21 173.0(7) 8_667 .
O17 Al6 O24 95.8(4) . 111_757
O17 Al6 O24 95.8(4) . .
O24 Al6 O24 94.2(7) 111_757 .
O17 Al6 O24 95.8(4) . 4_556
O24 Al6 O24 84.6(7) 111_757 4_556
O24 Al6 O24 168.3(8) . 4_556
O17 Al6 O24 95.8(4) . 158_455
O24 Al6 O24 168.3(8) 111_757 158_455
O24 Al6 O24 84.6(7) . 158_455
O24 Al6 O24 94.2(7) 4_556 158_455
O17 Al6 O25 180.000(7) . .
O24 Al6 O25 84.2(4) 111_757 .
O24 Al6 O25 84.2(4) . .
O24 Al6 O25 84.2(4) 4_556 .
O24 Al6 O25 84.2(4) 158_455 .
O27 Al7 O27 88.3(7) 141_545 .
O27 Al7 O26 167.3(6) 141_545 8_667
O27 Al7 O26 91.8(5) . 8_667
O27 Al7 O26 91.8(5) 141_545 129_666
O27 Al7 O26 167.3(6) . 129_666
O26 Al7 O26 85.4(7) 8_667 129_666
O27 Al7 O5 95.3(4) 141_545 .
O27 Al7 O5 95.4(4) . .
O26 Al7 O5 97.3(4) 8_667 .
O26 Al7 O5 97.3(4) 129_666 .
O27 Al7 O28 83.9(4) 141_545 .
O27 Al7 O28 83.8(4) . .
O26 Al7 O28 83.5(5) 8_667 .
O26 Al7 O28 83.6(5) 129_666 .
O5 Al7 O28 178.8(6) . .
Al1 O1 W3 124.6(15) . .
Al1 O2 Al1 119.983(3) 111_757 36_545
Al1 O2 Al1 119.964(4) 111_757 .
Al1 O2 Al1 120.052(4) 36_545 .
C28 O3 Al1 131.6(10) . .
C29 O4 Al1 130.7(10) . .
Al4 O5 Al4 120.7(7) 141_545 .
Al4 O5 Al7 119.7(3) 141_545 .
Al4 O5 Al7 119.6(3) . .
Al4 O6 W1 126.7(12) . .
Al4 O6 W2 131.3(13) . .
W1 O6 W2 32.8(14) . .
C20 O7 Al4 128.6(10) . .
C13 O8 Al4 132.2(8) 8_667 .
C12 O9 Al4 130.0(9) . .
C23 O10 Al4 130.5(8) . .
Al2 O11 W8 128.2(14) . .
Al2 O11 W7 130.9(15) . .
W8 O11 W7 100(2) . .
Al5 O12 Al2 120.0(3) . .
Al5 O12 Al2 120.0(3) . 8_667
Al2 O12 Al2 120.0(7) . 8_667
C32 O13 Al2 131.3(10) . .
C7 O14 Al2 130.0(10) . .
C1 O15 Al2 130.6(11) . .
C32 O16 Al2 133.2(10) 8_667 .
Al6 O17 Al3 121.2(5) . 4_556
Al6 O17 Al3 121.2(5) . .
Al3 O17 Al3 117.5(11) 4_556 .
Al3 O18 W9 128.0(14) . .
C33 O19 Al3 129.4(10) . .
C6 O20 Al3 130.9(11) . .
C1 O21 Al5 129.6(10) . .
C7 O22 Al5 127.5(9) 8_667 .
Al5 O23 W11 127(3) . .
Al5 O23 W4 126.5(16) . .
W11 O23 W4 75(4) . .
Al5 O23 W10 115(3) . .
W11 O23 W10 118(2) . .
W4 O23 W10 66(4) . .
C33 O24 Al6 131.4(10) . .
Al6 O25 W6 126.9(13) . .
C13 O26 Al7 130.6(9) . 8_667
C23 O27 Al7 132.5(9) . .
Al7 O28 W5 133.5(13) . .
W2 W1 O6 74.1(12) . .
W1 W2 O6 73.2(13) . .

loop_
_geom_bond_atom_site_label_1
_geom_bond_atom_site_label_2
_geom_bond_distance
_geom_bond_site_symmetry_2
C1 O15 1.210(19) .
C1 O21 1.284(18) .
C1 C2 1.55(2) .
C2 C3 1.40(2) .
C2 C4 1.44(2) .
C3 C2 1.41(2) 158_455
C4 C5 1.435(18) .
C5 C4 1.429(18) 158_455
C5 C6 1.52(3) .
C6 O20 1.254(13) 158_455
C6 O20 1.260(13) .
C7 O14 1.234(16) .
C7 O22 1.258(16) 8_667
C7 C8 1.519(19) .
C8 C9 1.373(17) .
C8 C10 1.381(16) .
C9 C11 1.425(15) .
C10 C8 1.382(16) 141_545
C11 C9 1.428(15) 141_545
C11 C12 1.50(2) .
C12 O9 1.231(10) .
C12 O9 1.230(10) 141_545
C13 O26 1.208(16) .
C13 O8 1.281(16) 8_667
C13 C14 1.518(19) .
C14 C19 1.385(18) .
C14 C15 1.414(18) 158_455
C15 C14 1.414(18) 158_455
C15 C16 1.432(19) .
C16 C17 1.371(18) .
C16 C33 1.54(2) .
C17 C18 1.405(18) 158_455
C18 C19 1.357(18) .
C18 C17 1.405(18) 158_455
C18 C32 1.466(19) .
C20 O7 1.242(11) 141_545
C20 O7 1.247(11) .
C20 C21 1.57(3) .
C21 C22 1.376(12) 43_655
C21 C22 1.386(12) .
C22 C21 1.376(12) 36_545
C23 O10 1.237(15) .
C23 O27 1.266(15) .
C23 C24 1.458(18) .
C24 C26 1.401(18) .
C24 C25 1.411(16) .
C25 C24 1.417(16) 111_757
C26 C27 1.353(15) .
C27 C26 1.353(15) 111_757
C27 C28 1.46(3) .
C28 O3 1.260(12) 111_757
C28 O3 1.257(12) .
C29 O4 1.253(11) 141_545
C29 O4 1.255(11) .
C29 C30 1.49(2) .
C30 C31 1.389(13) 41_455
C30 C31 1.391(13) .
C31 C30 1.390(13) 81_446
C32 O16 1.222(18) 8_667
C32 O13 1.269(17) .
C33 O24 1.255(17) .
C33 O19 1.272(17) .
Al1 O2 1.837(6) .
Al1 O4 1.882(9) .
Al1 O4 1.882(9) 150_665
Al1 O3 1.891(9) .
Al1 O3 1.892(9) 150_665
Al1 O1 1.957(14) .
Al2 O12 1.852(7) .
Al2 O14 1.855(10) .
Al2 O13 1.874(10) .
Al2 O16 1.873(10) .
Al2 O15 1.877(10) .
Al2 O11 1.971(11) .
Al3 O17 1.844(12) .
Al3 O19 1.905(11) .
Al3 O19 1.904(11) 111_757
Al3 O20 1.907(11) .
Al3 O20 1.907(11) 111_757
Al3 O18 1.937(15) .
Al4 O5 1.830(7) .
Al4 O10 1.883(9) .
Al4 O8 1.898(9) .
Al4 O9 1.910(9) .
Al4 O7 1.911(9) .
Al4 O6 1.928(9) .
Al5 O12 1.815(13) .
Al5 O23 1.894(15) .
Al5 O22 1.937(9) 8_667
Al5 O22 1.937(9) .
Al5 O21 1.995(11) 8_667
Al5 O21 1.995(11) .
Al6 O17 1.82(2) .
Al6 O24 1.856(10) 111_757
Al6 O24 1.856(10) .
Al6 O24 1.856(10) 4_556
Al6 O24 1.856(10) 158_455
Al6 O25 1.95(2) .
Al7 O27 1.832(10) 141_545
Al7 O27 1.831(10) .
Al7 O26 1.857(10) 8_667
Al7 O26 1.857(10) 129_666
Al7 O5 1.875(13) .
Al7 O28 2.005(14) .
O1 W3 2.72(2) .
O2 Al1 1.838(6) 111_757
O2 Al1 1.837(6) 36_545
O5 Al4 1.829(7) 141_545
O6 W1 2.777(19) .
O6 W2 2.79(2) .
O8 C13 1.281(16) 8_667
O11 W8 2.66(2) .
O11 W7 2.72(2) .
O12 Al2 1.852(7) 8_667
O16 C32 1.222(18) 8_667
O17 Al3 1.844(12) 4_556
O18 W9 2.70(2) .
O22 C7 1.258(16) 8_667
O23 W11 2.91(3) .
O23 W4 2.95(2) .
O23 W10 2.92(2) .
O25 W6 2.68(6) .
O26 Al7 1.857(10) 8_667
O28 W5 2.60(5) .
W1 W2 1.57(7) .
